data_4033955
loop_
_publ_author_name
'Sengoku, Tetsuya'
'Shirai, Anna'
'Takano, Ayaka'
'Inuzuka, Toshiyasu'
'Sakamoto, Masami'
'Takahashi, Masaki'
'Yoda, Hidemi'

_publ_section_title
;
 Divergent Synthesis of Methylene Lactone- and Methylene Lactam-Based
 Spiro Compounds: Utility of Amido-Functionalized \g-Hydroxylactam as a
 Precursor for Cytotoxic <i>N</i>,<i>O</i>- and <i>N</i>,<i>N</i>-Spiro
 Compounds.
;
_journal_issue 19
_journal_name_full 'The Journal of organic chemistry'
_journal_page_first 12532
_journal_page_last 12541
_journal_paper_doi 10.1021/acs.joc.9b02038
_journal_volume 84
_journal_year 2019
_chemical_formula_sum 'C15 H20 B N O3'
_chemical_formula_weight 273.13
_space_group_crystal_system orthorhombic
_space_group_IT_number 61
_space_group_name_Hall '-P 2ac 2ab'
_space_group_name_H-M_alt 'P b c a'
_atom_sites_solution_hydrogens geom
_atom_sites_solution_primary direct
_atom_sites_solution_secondary difmap
_cell_angle_alpha 90
_cell_angle_beta 90
_cell_angle_gamma 90
_cell_formula_units_Z 8
_cell_length_a 10.5088(12)
_cell_length_b 10.1424(12)
_cell_length_c 27.846(3)
_cell_measurement_reflns_used 5062
_cell_measurement_temperature 173
_cell_measurement_theta_max 23.5380
_cell_measurement_theta_min 2.4282
_cell_volume 2968.0(6)
_computing_cell_refinement 'SAINT V8.34A (Bruker AXS Inc., 2013)'
_computing_data_collection 'APEX2 (Bruker AXS, 2006)'
_computing_data_reduction 'SAINT V8.34A (Bruker AXS Inc., 2013)'
_computing_molecular_graphics 'XSHEL (Bruker AXS,2002)'
_computing_publication_material 'XCIF (Bruker AXS, 2001)'
_computing_structure_refinement 'SHELXL-2013 (Sheldrick, 2013)'
_computing_structure_solution 'SHELXS-97 (Sheldrick, 1997)'
_diffrn_ambient_temperature 173
_diffrn_detector_area_resol_mean 8.3333
_diffrn_measured_fraction_theta_full 0.997
_diffrn_measured_fraction_theta_max 0.997
_diffrn_measurement_device_type 'Bruker APEXII CCD area detector'
_diffrn_measurement_method 'Phi and Omega scans'
_diffrn_radiation_monochromator graphite
_diffrn_radiation_type MoK\a
_diffrn_radiation_wavelength 0.71073
_diffrn_reflns_av_R_equivalents 0.0422
_diffrn_reflns_av_unetI/netI 0.0258
_diffrn_reflns_limit_h_max 13
_diffrn_reflns_limit_h_min -13
_diffrn_reflns_limit_k_max 13
_diffrn_reflns_limit_k_min -13
_diffrn_reflns_limit_l_max 36
_diffrn_reflns_limit_l_min -35
_diffrn_reflns_number 32191
_diffrn_reflns_theta_full 27.539
_diffrn_reflns_theta_max 27.539
_diffrn_reflns_theta_min 1.463
_diffrn_source 'fine-focus sealed tube'
_exptl_absorpt_coefficient_mu 0.083
_exptl_absorpt_correction_T_max 1.00
_exptl_absorpt_correction_T_min 0.96
_exptl_absorpt_correction_type empirical
_exptl_absorpt_process_details 'SADABS (Sheldrick 1996)'
_exptl_crystal_colour colourless
_exptl_crystal_density_diffrn 1.222
_exptl_crystal_density_method 'not measured'
_exptl_crystal_description plate
_exptl_crystal_F_000 1168
_exptl_crystal_size_max 0.400
_exptl_crystal_size_mid 0.200
_exptl_crystal_size_min 0.050
_refine_diff_density_max 0.194
_refine_diff_density_min -0.170
_refine_ls_extinction_method none
_refine_ls_goodness_of_fit_ref 1.104
_refine_ls_hydrogen_treatment mixed
_refine_ls_matrix_type full
_refine_ls_number_parameters 187
_refine_ls_number_reflns 3409
_refine_ls_number_restraints 0
_refine_ls_restrained_S_all 1.104
_refine_ls_R_factor_all 0.0557
_refine_ls_R_factor_gt 0.0364
_refine_ls_shift/su_max 0.001
_refine_ls_shift/su_mean 0.000
_refine_ls_structure_factor_coef Fsqd
_refine_ls_weighting_details 'w=1/[\s^2^(Fo^2^)+(0.0663P)^2^+0.3201P] where P=(Fo^2^+2Fc^2^)/3'
_refine_ls_weighting_scheme calc
_refine_ls_wR_factor_gt 0.1039
_refine_ls_wR_factor_ref 0.1230
_reflns_number_gt 2578
_reflns_number_total 3409
_reflns_threshold_expression 'I > 2\s(I)'
_cod_data_source_file jo9b02038_si_002.cif
_cod_data_source_block I
_cod_database_code 4033955

loop_
_space_group_symop_operation_xyz
'x, y, z'
'-x+1/2, -y, z+1/2'
'-x, y+1/2, -z+1/2'
'x+1/2, -y+1/2, -z'
'-x, -y, -z'
'x-1/2, y, -z-1/2'
'x, -y-1/2, z-1/2'
'-x-1/2, y-1/2, z'

loop_
_atom_site_type_symbol
_atom_site_label
_atom_site_fract_x
_atom_site_fract_y
_atom_site_fract_z
_atom_site_U_iso_or_equiv
_atom_site_adp_type
_atom_site_calc_flag
_atom_site_refinement_flags_adp
_atom_site_refinement_flags_posn
_atom_site_occupancy
B B1 0.51770(14) 0.23309(14) 0.56750(5) 0.0242(3) Uani d . . 1
C C1 0.49240(13) 0.08193(13) 0.63392(5) 0.0301(3) Uani d . . 1
H H1A 0.431 0.0128 0.6436 0.036 Uiso calc U R 1
H H1B 0.5087 0.1386 0.6622 0.036 Uiso calc U R 1
C C2 0.61642(13) 0.01700(13) 0.61843(5) 0.0272(3) Uani d . . 1
C C3 0.70498(12) 0.12651(13) 0.60130(5) 0.0305(3) Uani d . . 1
H H3A 0.7323 0.1796 0.6293 0.037 Uiso calc U R 1
H H3B 0.7819 0.0865 0.5869 0.037 Uiso calc U R 1
C C4 0.67714(15) -0.04974(15) 0.66209(6) 0.0396(4) Uani d . . 1
H H4A 0.7604 -0.0856 0.6531 0.059 Uiso calc U R 1
H H4B 0.622 -0.1214 0.6732 0.059 Uiso calc U R 1
H H4C 0.6879 0.0151 0.6879 0.059 Uiso calc U R 1
C C5 0.59300(14) -0.08290(13) 0.57831(5) 0.0348(3) Uani d . . 1
H H5A 0.5553 -0.038 0.5506 0.052 Uiso calc U R 1
H H5B 0.5347 -0.1515 0.5898 0.052 Uiso calc U R 1
H H5C 0.674 -0.1233 0.5689 0.052 Uiso calc U R 1
C C6 0.45693(13) 0.33006(13) 0.52978(5) 0.0288(3) Uani d . . 1
H H6A 0.5251 0.3831 0.5146 0.035 Uiso calc U R 1
H H6B 0.4145 0.2783 0.5043 0.035 Uiso calc U R 1
C C7 0.36152(12) 0.42105(12) 0.55279(5) 0.0260(3) Uani d . . 1
C C8 0.41120(12) 0.48312(12) 0.59801(5) 0.0250(3) Uani d . . 1
C C9 0.37155(12) 0.65598(12) 0.65995(5) 0.0259(3) Uani d . . 1
C C10 0.47202(14) 0.62564(15) 0.69055(5) 0.0334(3) Uani d . . 1
H H10 0.5303 0.5576 0.6825 0.04 Uiso calc U R 1
C C11 0.48611(16) 0.69596(16) 0.73304(5) 0.0411(4) Uani d . . 1
H H11 0.5548 0.6753 0.7539 0.049 Uiso calc U R 1
C C12 0.40271(16) 0.79498(16) 0.74559(5) 0.0433(4) Uani d . . 1
H H12 0.4132 0.8417 0.7749 0.052 Uiso calc U R 1
C C13 0.30369(16) 0.82531(14) 0.71492(5) 0.0401(4) Uani d . . 1
H H13 0.2459 0.8937 0.7231 0.048 Uiso calc U R 1
C C14 0.28782(14) 0.75703(13) 0.67234(5) 0.0325(3) Uani d . . 1
H H14 0.2196 0.7791 0.6515 0.039 Uiso calc U R 1
C C15 0.24334(14) 0.43644(15) 0.53768(6) 0.0414(4) Uani d . . 1
H H15A 0.1855 0.4888 0.5557 0.05 Uiso calc U R 1
H H15B 0.2162 0.3952 0.5088 0.05 Uiso calc U R 1
N N1 0.34820(11) 0.58931(11) 0.61603(4) 0.0278(3) Uani d . . 1
O O1 0.43701(8) 0.16079(8) 0.59609(3) 0.0261(2) Uani d . . 1
O O2 0.64605(8) 0.21190(9) 0.56664(3) 0.0289(2) Uani d . . 1
O O3 0.50529(9) 0.43444(10) 0.61728(4) 0.0371(3) Uani d . . 1
H H1C 0.2786(17) 0.6163(16) 0.6001(6) 0.042(4) Uiso d . . 1

loop_
_atom_site_aniso_label
_atom_site_aniso_U_11
_atom_site_aniso_U_22
_atom_site_aniso_U_33
_atom_site_aniso_U_12
_atom_site_aniso_U_13
_atom_site_aniso_U_23
B1 0.0253(7) 0.0206(7) 0.0265(7) -0.0006(5) 0.0021(6) -0.0041(5)
C1 0.0304(7) 0.0310(7) 0.0290(7) 0.0033(6) 0.0042(6) 0.0051(5)
C2 0.0261(7) 0.0240(7) 0.0315(7) 0.0011(5) 0.0002(5) 0.0033(5)
C3 0.0241(6) 0.0266(7) 0.0409(8) 0.0001(5) -0.0026(6) 0.0056(6)
C4 0.0404(8) 0.0380(8) 0.0403(9) 0.0051(7) -0.0036(7) 0.0094(7)
C5 0.0368(8) 0.0235(7) 0.0442(9) 0.0025(6) -0.0001(7) -0.0034(6)
C6 0.0331(7) 0.0274(7) 0.0261(7) 0.0033(5) 0.0032(6) -0.0012(5)
C7 0.0285(7) 0.0238(7) 0.0256(7) 0.0016(5) 0.0005(5) 0.0004(5)
C8 0.0227(6) 0.0220(6) 0.0302(7) -0.0001(5) -0.0007(5) 0.0000(5)
C9 0.0286(7) 0.0236(7) 0.0254(7) -0.0042(5) 0.0014(5) -0.0006(5)
C10 0.0359(8) 0.0352(8) 0.0290(7) 0.0018(6) -0.0034(6) -0.0010(6)
C11 0.0454(9) 0.0497(9) 0.0282(7) -0.0054(7) -0.0061(7) -0.0005(7)
C12 0.0559(10) 0.0453(9) 0.0286(8) -0.0097(8) 0.0032(7) -0.0095(7)
C13 0.0462(9) 0.0346(8) 0.0395(8) -0.0012(7) 0.0077(7) -0.0095(6)
C14 0.0335(7) 0.0287(7) 0.0352(8) -0.0001(6) -0.0007(6) -0.0038(6)
C15 0.0339(8) 0.0516(9) 0.0387(8) 0.0094(7) -0.0092(7) -0.0180(7)
N1 0.0283(6) 0.0259(6) 0.0291(6) 0.0051(5) -0.0064(5) -0.0041(5)
O1 0.0226(5) 0.0255(5) 0.0303(5) 0.0012(3) 0.0021(4) 0.0025(4)
O2 0.0243(5) 0.0255(5) 0.0368(5) 0.0007(4) 0.0039(4) 0.0050(4)
O3 0.0306(5) 0.0370(6) 0.0438(6) 0.0101(4) -0.0116(4) -0.0086(5)

loop_
_atom_type_symbol
_atom_type_description
_atom_type_scat_dispersion_real
_atom_type_scat_dispersion_imag
_atom_type_scat_source
C C 0.0033 0.0016 'International Tables Vol C Tables 4.2.6.8 and 6.1.1.4'
H H 0.0000 0.0000 'International Tables Vol C Tables 4.2.6.8 and 6.1.1.4'
B B 0.0013 0.0007 'International Tables Vol C Tables 4.2.6.8 and 6.1.1.4'
N N 0.0061 0.0033 'International Tables Vol C Tables 4.2.6.8 and 6.1.1.4'
O O 0.0106 0.0060 'International Tables Vol C Tables 4.2.6.8 and 6.1.1.4'

loop_
_geom_angle_atom_site_label_1
_geom_angle_atom_site_label_2
_geom_angle_atom_site_label_3
_geom_angle
O2 B1 O1 122.35(12)
O2 B1 C6 119.16(12)
O1 B1 C6 117.99(11)
O1 C1 C2 112.20(10)
O1 C1 H1A 109.2
C2 C1 H1A 109.2
O1 C1 H1B 109.2
C2 C1 H1B 109.2
H1A C1 H1B 107.9
C1 C2 C3 107.21(11)
C1 C2 C5 110.85(11)
C3 C2 C5 110.64(11)
C1 C2 C4 108.86(11)
C3 C2 C4 108.42(11)
C5 C2 C4 110.76(11)
O2 C3 C2 112.70(11)
O2 C3 H3A 109.1
C2 C3 H3A 109.1
O2 C3 H3B 109.1
C2 C3 H3B 109.1
H3A C3 H3B 107.8
C2 C4 H4A 109.5
C2 C4 H4B 109.5
H4A C4 H4B 109.5
C2 C4 H4C 109.5
H4A C4 H4C 109.5
H4B C4 H4C 109.5
C2 C5 H5A 109.5
C2 C5 H5B 109.5
H5A C5 H5B 109.5
C2 C5 H5C 109.5
H5A C5 H5C 109.5
H5B C5 H5C 109.5
C7 C6 B1 111.66(11)
C7 C6 H6A 109.3
B1 C6 H6A 109.3
C7 C6 H6B 109.3
B1 C6 H6B 109.3
H6A C6 H6B 108.0
C15 C7 C8 123.00(12)
C15 C7 C6 124.27(13)
C8 C7 C6 112.48(11)
O3 C8 N1 123.28(12)
O3 C8 C7 118.54(11)
N1 C8 C7 118.17(11)
C10 C9 C14 119.34(12)
C10 C9 N1 123.63(12)
C14 C9 N1 117.03(12)
C11 C10 C9 119.27(14)
C11 C10 H10 120.4
C9 C10 H10 120.4
C12 C11 C10 121.48(15)
C12 C11 H11 119.3
C10 C11 H11 119.3
C11 C12 C13 118.99(14)
C11 C12 H12 120.5
C13 C12 H12 120.5
C12 C13 C14 120.63(14)
C12 C13 H13 119.7
C14 C13 H13 119.7
C13 C14 C9 120.27(14)
C13 C14 H14 119.9
C9 C14 H14 119.9
C7 C15 H15A 120.0
C7 C15 H15B 120.0
H15A C15 H15B 120.0
C8 N1 C9 127.67(12)
C8 N1 H1C 117.1(10)
C9 N1 H1C 114.9(10)
B1 O1 C1 117.96(10)
B1 O2 C3 120.57(11)

loop_
_geom_bond_atom_site_label_1
_geom_bond_atom_site_label_2
_geom_bond_distance
B1 O2 1.3660(17)
B1 O1 1.3750(17)
B1 C6 1.5743(19)
C1 O1 1.4451(15)
C1 C2 1.5226(19)
C1 H1A 0.99
C1 H1B 0.99
C2 C3 1.5255(18)
C2 C5 1.5281(19)
C2 C4 1.5307(19)
C3 O2 1.4371(16)
C3 H3A 0.99
C3 H3B 0.99
C4 H4A 0.98
C4 H4B 0.98
C4 H4C 0.98
C5 H5A 0.98
C5 H5B 0.98
C5 H5C 0.98
C6 C7 1.5059(18)
C6 H6A 0.99
C6 H6B 0.99
C7 C15 1.321(2)
C7 C8 1.5015(18)
C8 O3 1.2286(16)
C8 N1 1.3602(17)
C9 C10 1.3911(19)
C9 C14 1.3942(19)
C9 N1 1.4190(16)
C10 C11 1.3894(19)
C10 H10 0.95
C11 C12 1.378(2)
C11 H11 0.95
C12 C13 1.381(2)
C12 H12 0.95
C13 C14 1.383(2)
C13 H13 0.95
C14 H14 0.95
C15 H15A 0.95
C15 H15B 0.95
N1 H1C 0.898(17)

loop_
_geom_torsion_atom_site_label_1
_geom_torsion_atom_site_label_2
_geom_torsion_atom_site_label_3
_geom_torsion_atom_site_label_4
_geom_torsion
O1 C1 C2 C3 55.81(14)
O1 C1 C2 C5 -65.03(14)
O1 C1 C2 C4 172.90(11)
C1 C2 C3 O2 -51.09(15)
C5 C2 C3 O2 69.89(14)
C4 C2 C3 O2 -168.46(11)
O2 B1 C6 C7 -135.76(13)
O1 B1 C6 C7 52.17(16)
B1 C6 C7 C15 -126.81(15)
B1 C6 C7 C8 47.54(15)
C15 C7 C8 O3 158.06(15)
C6 C7 C8 O3 -16.37(17)
C15 C7 C8 N1 -20.8(2)
C6 C7 C8 N1 164.74(12)
C14 C9 C10 C11 0.6(2)
N1 C9 C10 C11 -179.39(13)
C9 C10 C11 C12 0.1(2)
C10 C11 C12 C13 -0.6(2)
C11 C12 C13 C14 0.4(2)
C12 C13 C14 C9 0.3(2)
C10 C9 C14 C13 -0.8(2)
N1 C9 C14 C13 179.20(12)
O3 C8 N1 C9 -4.5(2)
C7 C8 N1 C9 174.29(12)
C10 C9 N1 C8 4.5(2)
C14 C9 N1 C8 -175.46(13)
O2 B1 O1 C1 14.32(18)
C6 B1 O1 C1 -173.88(11)
C2 C1 O1 B1 -38.69(16)
O1 B1 O2 C3 -9.82(19)
C6 B1 O2 C3 178.47(11)
C2 C3 O2 B1 29.76(17)
